data_7239970
loop_
_publ_author_name
'Bhaumik, Prasanta Kumar'
'Banerjee, Abhisek'
'Dutta, Tamal'
'Chatterjee, Sudipta'
'Frontera, Antonio'
'Chattopadhyay, Shouvik'

_publ_section_title
;
 Diminishing accessibility of electrophilic nickel(II) centres on
 incorporating methyl spacer in the pendant side arm of a series of
 hetero-trinuclear nickel(II)/sodium complexes: DFT study using
 homodesmotic equation
;
_journal_name_full CrystEngComm
_journal_paper_doi 10.1039/D0CE00251H
_journal_year 2020
_chemical_formula_moiety 'C46 H56 N4 Na Ni2 O8, Cl O4, C H4 O'
_chemical_formula_sum 'C46 H56 Cl N4 Na Ni2 O12'
_chemical_formula_weight 1032.77
_space_group_crystal_system monoclinic
_space_group_IT_number 15
_space_group_name_Hall '-C 2yc'
_space_group_name_H-M_alt 'C 1 2/c 1'
_atom_sites_solution_hydrogens geom
_audit_creation_method SHELXL-2018/3
_audit_update_record
;
2020-01-09 deposited with the CCDC.	2020-02-21 downloaded from the CCDC.
;
_cell_angle_alpha 90
_cell_angle_beta 114.199(19)
_cell_angle_gamma 90
_cell_formula_units_Z 8
_cell_length_a 37.44(3)
_cell_length_b 9.494(8)
_cell_length_c 34.86(3)
_cell_measurement_reflns_used 67869
_cell_measurement_temperature 150(2)
_cell_measurement_theta_max 25.1
_cell_measurement_theta_min 2.1
_cell_volume 11302(16)
_computing_cell_refinement 'Bruker SMART'
_computing_data_collection 'Bruker SMART'
_computing_data_reduction 'Bruker SAINT'
_computing_molecular_graphics 'Ortep-3 for Windows (Farrugia, 1997)'
_computing_publication_material 'WINGX V2018.3'
_computing_structure_refinement 'SHELXL-2018/3 (Sheldrick, 2018)'
_computing_structure_solution 'SHELXT 2014/5 (Sheldrick, 2014)'
_diffrn_ambient_temperature 150(2)
_diffrn_measured_fraction_theta_full 0.991
_diffrn_measured_fraction_theta_max 0.991
_diffrn_measurement_device_type 'CCD area detector'
_diffrn_measurement_method 'phi and omega scans'
_diffrn_radiation_type MoK\a
_diffrn_radiation_wavelength 0.71073
_diffrn_reflns_av_R_equivalents 0.0652
_diffrn_reflns_av_unetI/netI 0.0470
_diffrn_reflns_Laue_measured_fraction_full 0.991
_diffrn_reflns_Laue_measured_fraction_max 0.991
_diffrn_reflns_limit_h_max 44
_diffrn_reflns_limit_h_min -44
_diffrn_reflns_limit_k_max 11
_diffrn_reflns_limit_k_min -11
_diffrn_reflns_limit_l_max 41
_diffrn_reflns_limit_l_min -40
_diffrn_reflns_number 67869
_diffrn_reflns_point_group_measured_fraction_full 0.991
_diffrn_reflns_point_group_measured_fraction_max 0.991
_diffrn_reflns_theta_full 25.074
_diffrn_reflns_theta_max 25.074
_diffrn_reflns_theta_min 2.078
_diffrn_source 'fine-focus sealed tube'
_exptl_absorpt_coefficient_mu 0.776
_exptl_absorpt_correction_T_max 0.925
_exptl_absorpt_correction_T_min 0.904
_exptl_absorpt_correction_type multi-scan
_exptl_absorpt_process_details "'(R.H. Blessing, Acta Crystallogr., Sect A 1995)'"
_exptl_crystal_colour Green
_exptl_crystal_density_diffrn 1.214
_exptl_crystal_description Rectangular
_exptl_crystal_F_000 4320
_exptl_crystal_size_max 0.130
_exptl_crystal_size_mid 0.120
_exptl_crystal_size_min 0.100
_refine_diff_density_max 0.714
_refine_diff_density_min -0.626
_refine_diff_density_rms 0.148
_refine_ls_extinction_method none
_refine_ls_goodness_of_fit_ref 1.086
_refine_ls_hydrogen_treatment constr
_refine_ls_matrix_type full
_refine_ls_number_parameters 590
_refine_ls_number_reflns 9938
_refine_ls_number_restraints 1
_refine_ls_restrained_S_all 1.090
_refine_ls_R_factor_all 0.1077
_refine_ls_R_factor_gt 0.0745
_refine_ls_shift/su_max 0.001
_refine_ls_shift/su_mean 0.000
_refine_ls_structure_factor_coef Fsqd
_refine_ls_weighting_details 'w=1/[\s^2^(Fo^2^)+(0.1047P)^2^+35.6676P] where P=(Fo^2^+2Fc^2^)/3'
_refine_ls_weighting_scheme calc
_refine_ls_wR_factor_gt 0.2011
_refine_ls_wR_factor_ref 0.2254
_reflns_Friedel_coverage 0.000
_reflns_number_gt 6755
_reflns_number_total 10031
_reflns_threshold_expression 'I > 2\s(I)'
_cod_data_source_file d0ce00251h2.cif
_cod_data_source_block shelx_CCDC3
_cod_depositor_comments
;
The following automatic conversions were performed:

data item '_exptl_absorpt_correction_type' value 'Multi-Scan' was
changed to 'multi-scan' in accordance with the
/home/data/users/saulius/crontab/automatic-downloads/rss-feeds/RSC/lib/dictionaries/cif_core.dic
dictionary named 'cif_core.dic' version 2.4.2 last updated on
2011-04-26.

Automatic conversion script
Id: cif_fix_values 7556 2019-12-06 15:28:31Z antanas 
;
_cod_original_cell_volume 11301(16)
_cod_original_sg_symbol_H-M 'C 2/c'
_cod_database_code 7239970
_alert_response
;
Alert B ABSMU01, DENSD01, Alert C CHEMW01, CHEMW03, Alert G PLAT 042, 044, 051, 068 Calculated and 
Reported Values for formula, denisty, molecular mass and F000 value.
Response
One methanol molecule was present as the solvent molecule which was 
removed using SQUEEZE. Thus four hydrogen atoms, one carbon and one oxygen atom 
of methanol molecule were added to the chemical formula to adjust 
the density, molecular mass and F000 value. 
Results in the chemical_formula_moiety 
C46 H56 N4 Na Ni2 O8, Cl O4, C H4 O.


;
_shelx_shelxl_version_number 2018/3
_shelx_space_group_comment
;
The symmetry employed for this shelxl refinement is uniquely defined
by the following loop, which should always be used as a source of
symmetry information in preference to the above space-group names.
They are only intended as comments.
;
_shelx_estimated_absorpt_t_min 0.911
_shelx_estimated_absorpt_t_max 0.931

loop_
_space_group_symop_operation_xyz
'x, y, z'
'-x, y, -z+1/2'
'x+1/2, y+1/2, z'
'-x+1/2, y+1/2, -z+1/2'
'-x, -y, -z'
'x, -y, z-1/2'
'-x+1/2, -y+1/2, -z'
'x+1/2, -y+1/2, z-1/2'

loop_
_atom_site_label
_atom_site_type_symbol
_atom_site_fract_x
_atom_site_fract_y
_atom_site_fract_z
_atom_site_U_iso_or_equiv
_atom_site_adp_type
_atom_site_occupancy
_atom_site_site_symmetry_order
_atom_site_calc_flag
_atom_site_refinement_flags_posn
_atom_site_refinement_flags_adp
_atom_site_refinement_flags_occupancy
_atom_site_disorder_assembly
_atom_site_disorder_group
Ni1 Ni 0.74936(2) 0.64959(7) 0.60727(2) 0.0452(2) Uani 1 1 d . . . . .
Ni2 Ni 0.57461(2) 0.84847(8) 0.61576(2) 0.0521(2) Uani 1 1 d . . . . .
Na1 Na 0.66068(5) 0.7352(2) 0.61112(6) 0.0538(5) Uani 1 1 d . . . . .
Cl1 Cl 0.60815(12) 0.3949(4) 0.39215(11) 0.1474(12) Uani 1 1 d . . . . .
O1 O 0.71733(10) 0.8066(4) 0.59797(12) 0.0520(9) Uani 1 1 d . . . . .
N2 N 0.77502(13) 0.4794(5) 0.60653(14) 0.0546(11) Uani 1 1 d . . . . .
O2 O 0.71101(10) 0.5626(4) 0.61947(12) 0.0515(9) Uani 1 1 d . . . . .
O4 O 0.65721(11) 0.5025(4) 0.64546(14) 0.0666(11) Uani 1 1 d . . . . .
O8 O 0.70024(10) 0.7849(4) 0.69123(12) 0.0569(10) Uani 1 1 d . . . . .
O5 O 0.58940(10) 0.7338(4) 0.58186(12) 0.0621(11) Uani 1 1 d . . . . .
O6 O 0.62807(9) 0.8604(4) 0.64805(11) 0.0526(9) Uani 1 1 d . . . . .
N1 N 0.79049(12) 0.7557(5) 0.60500(15) 0.0547(12) Uani 1 1 d . . . . .
N4 N 0.56292(13) 0.9919(5) 0.64579(17) 0.0582(12) Uani 1 1 d . . . . .
N3 N 0.52180(13) 0.8031(6) 0.58724(17) 0.0624(13) Uani 1 1 d . . . . .
O7 O 0.62511(13) 0.6294(7) 0.53860(16) 0.112(2) Uani 1 1 d . . . . .
O3 O 0.65474(12) 0.9631(5) 0.56802(17) 0.0866(15) Uani 1 1 d . . . . .
C8 C 0.71850(15) 0.9151(5) 0.57486(16) 0.0474(12) Uani 1 1 d . . . . .
C7 C 0.75113(17) 0.9534(6) 0.56741(18) 0.0550(14) Uani 1 1 d . . . . .
C9 C 0.78691(17) 0.8774(6) 0.5871(2) 0.0594(15) Uani 1 1 d . . . . .
H9 H 0.809929 0.919412 0.587067 0.071 Uiso 1 1 calc R U . . .
C10 C 0.83032(16) 0.6993(7) 0.6291(2) 0.0688(17) Uani 1 1 d . . . . .
H10A H 0.833101 0.673800 0.657715 0.083 Uiso 1 1 calc R U . . .
H10B H 0.849723 0.773940 0.631912 0.083 Uiso 1 1 calc R U . . .
C11 C 0.83939(19) 0.5701(7) 0.6085(2) 0.0763(19) Uani 1 1 d . . . . .
C14 C 0.80261(19) 0.4855(7) 0.5854(2) 0.0731(18) Uani 1 1 d . . . . .
H14A H 0.788597 0.526215 0.557006 0.088 Uiso 1 1 calc R U . . .
H14B H 0.810200 0.388064 0.581858 0.088 Uiso 1 1 calc R U . . .
C15 C 0.76769(17) 0.3587(6) 0.61854(19) 0.0576(14) Uani 1 1 d . . . . .
H15 H 0.782515 0.280706 0.616067 0.069 Uiso 1 1 calc R U . . .
C16 C 0.73913(16) 0.3308(5) 0.63537(17) 0.0514(13) Uani 1 1 d . . . . .
C21 C 0.71179(15) 0.4335(5) 0.63384(16) 0.0456(12) Uani 1 1 d . . . . .
C22 C 0.6263(2) 0.4793(8) 0.6596(2) 0.081(2) Uani 1 1 d . . . . .
H22A H 0.617651 0.571417 0.665988 0.097 Uiso 1 1 calc R U . . .
H22B H 0.636908 0.423721 0.685893 0.097 Uiso 1 1 calc R U . . .
C23 C 0.5919(2) 0.4043(10) 0.6282(3) 0.111(3) Uani 1 1 d . . . . .
H23A H 0.572079 0.391801 0.639510 0.167 Uiso 1 1 calc R U . . .
H23B H 0.580820 0.459770 0.602227 0.167 Uiso 1 1 calc R U . . .
H23C H 0.600091 0.311964 0.622146 0.167 Uiso 1 1 calc R U . . .
C20 C 0.68260(16) 0.3966(6) 0.64835(17) 0.0519(13) Uani 1 1 d . . . . .
C19 C 0.68244(18) 0.2620(7) 0.66405(19) 0.0639(16) Uani 1 1 d . . . . .
H19 H 0.663307 0.238171 0.674309 0.077 Uiso 1 1 calc R U . . .
C18 C 0.70977(19) 0.1623(6) 0.6649(2) 0.0680(17) Uani 1 1 d . . . . .
H18 H 0.709147 0.070866 0.675696 0.082 Uiso 1 1 calc R U . . .
C17 C 0.73722(19) 0.1940(6) 0.6506(2) 0.0676(17) Uani 1 1 d . . . . .
H17 H 0.755429 0.124038 0.650819 0.081 Uiso 1 1 calc R U . . .
C45 C 0.73975(15) 0.7317(6) 0.71400(19) 0.0610(15) Uani 1 1 d . . . . .
H45A H 0.743436 0.646573 0.699637 0.073 Uiso 1 1 calc R U . . .
H45B H 0.743305 0.704222 0.742738 0.073 Uiso 1 1 calc R U . . .
C46 C 0.77033(18) 0.8398(7) 0.7169(2) 0.081(2) Uani 1 1 d . . . . .
H46A H 0.796487 0.799926 0.732388 0.121 Uiso 1 1 calc R U . . .
H46B H 0.767245 0.865909 0.688463 0.121 Uiso 1 1 calc R U . . .
H46C H 0.767114 0.923539 0.731550 0.121 Uiso 1 1 calc R U . . .
C43 C 0.68374(15) 0.8648(5) 0.71272(17) 0.0479(12) Uani 1 1 d . . . . .
C44 C 0.64419(14) 0.9037(6) 0.68761(17) 0.0471(12) Uani 1 1 d . . . . .
C39 C 0.62502(15) 0.9889(6) 0.70602(19) 0.0560(14) Uani 1 1 d . . . . .
C38 C 0.58595(17) 1.0391(7) 0.6822(2) 0.0634(16) Uani 1 1 d . . . . .
H38 H 0.576438 1.112291 0.694076 0.076 Uiso 1 1 calc R U . . .
C37 C 0.52485(17) 1.0630(7) 0.6231(2) 0.0768(19) Uani 1 1 d . . . . .
H37A H 0.522197 1.088538 0.594530 0.092 Uiso 1 1 calc R U . . .
H37B H 0.524333 1.151156 0.638036 0.092 Uiso 1 1 calc R U . . .
C34 C 0.48992(17) 0.9706(8) 0.6195(3) 0.085(2) Uani 1 1 d . . . . .
C36 C 0.4832(3) 0.9803(11) 0.6603(3) 0.132(4) Uani 1 1 d . . . . .
H36A H 0.478084 1.078489 0.665176 0.199 Uiso 1 1 calc R U . . .
H36B H 0.460596 0.922099 0.657461 0.199 Uiso 1 1 calc R U . . .
H36C H 0.506501 0.946521 0.684077 0.199 Uiso 1 1 calc R U . . .
C33 C 0.49780(18) 0.8173(8) 0.6121(3) 0.082(2) Uani 1 1 d . . . . .
H33A H 0.511551 0.770311 0.639666 0.099 Uiso 1 1 calc R U . . .
H33B H 0.472484 0.768458 0.597141 0.099 Uiso 1 1 calc R U . . .
C32 C 0.50564(16) 0.7465(7) 0.5504(2) 0.0727(19) Uani 1 1 d . . . . .
H32 H 0.478237 0.729586 0.539234 0.087 Uiso 1 1 calc R U . . .
C30 C 0.52613(17) 0.7071(7) 0.5249(2) 0.0670(17) Uani 1 1 d . . . . .
C29 C 0.5045(2) 0.6640(8) 0.4823(2) 0.090(2) Uani 1 1 d . . . . .
H29 H 0.476751 0.670106 0.470237 0.108 Uiso 1 1 calc R U . . .
C28 C 0.5230(2) 0.6148(9) 0.4589(2) 0.095(2) Uani 1 1 d . . . . .
H28 H 0.508400 0.589323 0.430290 0.114 Uiso 1 1 calc R U . . .
C27 C 0.5641(2) 0.6016(8) 0.4772(2) 0.086(2) Uani 1 1 d . . . . .
H27 H 0.577093 0.565798 0.460926 0.103 Uiso 1 1 calc R U . . .
C26 C 0.58540(18) 0.6396(8) 0.5180(2) 0.0717(18) Uani 1 1 d . . . . .
C31 C 0.56703(16) 0.6965(6) 0.54276(19) 0.0595(15) Uani 1 1 d . . . . .
C35 C 0.4541(2) 1.0271(11) 0.5821(3) 0.134(4) Uani 1 1 d . . . . .
H35A H 0.449525 1.125364 0.587309 0.201 Uiso 1 1 calc R U . . .
H35B H 0.458939 1.021498 0.556489 0.201 Uiso 1 1 calc R U . . .
H35C H 0.431098 0.970401 0.578440 0.201 Uiso 1 1 calc R U . . .
C40 C 0.64476(19) 1.0322(7) 0.7488(2) 0.0729(18) Uani 1 1 d . . . . .
H40 H 0.631977 1.091263 0.761261 0.087 Uiso 1 1 calc R U . . .
C41 C 0.68224(19) 0.9879(7) 0.7716(2) 0.0733(18) Uani 1 1 d . . . . .
H41 H 0.695259 1.015060 0.800212 0.088 Uiso 1 1 calc R U . . .
C42 C 0.70149(17) 0.9050(6) 0.75393(18) 0.0591(15) Uani 1 1 d . . . . .
H42 H 0.727497 0.875031 0.770573 0.071 Uiso 1 1 calc R U . . .
C2 C 0.6231(4) 1.0950(15) 0.5680(4) 0.167(5) Uani 1 1 d D . . . .
H2A H 0.611258 1.081673 0.588497 0.201 Uiso 1 1 calc R U . . .
H2B H 0.633339 1.191705 0.569119 0.201 Uiso 1 1 calc R U . . .
C1 C 0.6015(4) 1.0472(16) 0.5294(4) 0.198(7) Uani 1 1 d D . . . .
H1A H 0.577387 1.102877 0.516842 0.297 Uiso 1 1 calc R U . . .
H1B H 0.616357 1.055551 0.511997 0.297 Uiso 1 1 calc R U . . .
H1C H 0.594806 0.948162 0.530910 0.297 Uiso 1 1 calc R U . . .
C3 C 0.68496(17) 1.0039(6) 0.55786(19) 0.0607(15) Uani 1 1 d . . . . .
C4 C 0.6848(2) 1.1178(7) 0.5332(2) 0.0757(19) Uani 1 1 d . . . . .
H4 H 0.661718 1.173042 0.520764 0.091 Uiso 1 1 calc R U . . .
C5 C 0.7173(3) 1.1534(8) 0.5262(3) 0.089(2) Uani 1 1 d . . . . .
H5 H 0.716626 1.233008 0.509362 0.106 Uiso 1 1 calc R U . . .
C6 C 0.7505(2) 1.0739(7) 0.5435(2) 0.0742(18) Uani 1 1 d . . . . .
H6 H 0.773240 1.099796 0.539400 0.089 Uiso 1 1 calc R U . . .
C13 C 0.8540(3) 0.6176(10) 0.5744(3) 0.120(3) Uani 1 1 d . . . . .
H13A H 0.878009 0.673315 0.587736 0.180 Uiso 1 1 calc R U . . .
H13B H 0.859440 0.534288 0.561038 0.180 Uiso 1 1 calc R U . . .
H13C H 0.833792 0.674839 0.553065 0.180 Uiso 1 1 calc R U . . .
C12 C 0.8709(2) 0.4835(9) 0.6438(3) 0.115(3) Uani 1 1 d . . . . .
H12A H 0.894265 0.541832 0.657994 0.172 Uiso 1 1 calc R U . . .
H12B H 0.860609 0.453547 0.664210 0.172 Uiso 1 1 calc R U . . .
H12C H 0.877843 0.400449 0.631628 0.172 Uiso 1 1 calc R U . . .
O12 O 0.5783(3) 0.3428(11) 0.3564(3) 0.216(5) Uani 1 1 d . . . . .
O9 O 0.6046(4) 0.5340(10) 0.3986(4) 0.239(5) Uani 1 1 d . . . . .
O10 O 0.6031(5) 0.3169(14) 0.4242(4) 0.314(9) Uani 1 1 d . . . . .
O11 O 0.6435(4) 0.3699(15) 0.3917(7) 0.379(13) Uani 1 1 d . . . . .
C25 C 0.6483(4) 0.4878(14) 0.5196(4) 0.175(6) Uani 1 1 d . . . . .
H25A H 0.671417 0.440316 0.540982 0.210 Uiso 1 1 calc R U . . .
H25B H 0.630445 0.423463 0.497804 0.210 Uiso 1 1 calc R U . . .
C24 C 0.6542(4) 0.6130(16) 0.5067(5) 0.187(6) Uiso 1 1 d . . . . .
H24A H 0.669568 0.602759 0.489947 0.281 Uiso 1 1 calc R U . . .
H24B H 0.628897 0.656466 0.489540 0.281 Uiso 1 1 calc R U . . .
H24C H 0.668428 0.672727 0.531200 0.281 Uiso 1 1 calc R U . . .

loop_
_atom_site_aniso_label
_atom_site_aniso_U_11
_atom_site_aniso_U_22
_atom_site_aniso_U_33
_atom_site_aniso_U_23
_atom_site_aniso_U_13
_atom_site_aniso_U_12
Ni1 0.0383(4) 0.0492(4) 0.0540(4) 0.0050(3) 0.0249(3) 0.0019(3)
Ni2 0.0287(3) 0.0651(5) 0.0612(5) 0.0031(4) 0.0172(3) 0.0017(3)
Na1 0.0365(10) 0.0678(14) 0.0597(13) 0.0047(11) 0.0224(10) 0.0065(10)
Cl1 0.176(3) 0.135(2) 0.152(3) -0.068(2) 0.088(2) -0.066(2)
O1 0.044(2) 0.052(2) 0.069(2) 0.0162(19) 0.0322(19) 0.0068(16)
N2 0.052(3) 0.060(3) 0.059(3) 0.000(2) 0.030(2) 0.007(2)
O2 0.043(2) 0.049(2) 0.069(2) 0.0101(18) 0.0294(18) 0.0004(16)
O4 0.057(2) 0.063(2) 0.095(3) 0.012(2) 0.046(2) -0.003(2)
O8 0.0357(19) 0.071(2) 0.056(2) -0.004(2) 0.0107(17) 0.0061(18)
O5 0.0344(19) 0.086(3) 0.062(3) -0.009(2) 0.0149(18) 0.0047(19)
O6 0.0285(17) 0.076(3) 0.048(2) -0.0023(19) 0.0107(16) 0.0029(17)
N1 0.045(2) 0.060(3) 0.069(3) 0.001(2) 0.033(2) -0.001(2)
N4 0.038(2) 0.062(3) 0.081(4) 0.004(3) 0.030(3) 0.007(2)
N3 0.030(2) 0.075(3) 0.080(4) 0.003(3) 0.020(2) 0.000(2)
O7 0.052(3) 0.198(6) 0.086(4) -0.054(4) 0.027(3) 0.001(3)
O3 0.053(2) 0.081(3) 0.134(4) 0.046(3) 0.047(3) 0.027(2)
C8 0.052(3) 0.042(3) 0.051(3) 0.000(2) 0.024(3) 0.003(2)
C7 0.064(4) 0.051(3) 0.062(4) 0.002(3) 0.038(3) -0.003(3)
C9 0.059(4) 0.058(4) 0.080(4) -0.002(3) 0.048(3) -0.008(3)
C10 0.038(3) 0.080(4) 0.094(5) 0.011(4) 0.032(3) 0.001(3)
C11 0.059(4) 0.081(5) 0.108(5) 0.010(4) 0.054(4) 0.009(4)
C14 0.075(4) 0.083(5) 0.086(5) 0.001(4) 0.058(4) 0.016(4)
C15 0.058(3) 0.048(3) 0.068(4) 0.000(3) 0.027(3) 0.009(3)
C16 0.048(3) 0.048(3) 0.053(3) -0.001(3) 0.015(3) -0.002(2)
C21 0.046(3) 0.048(3) 0.042(3) -0.001(2) 0.016(2) -0.009(2)
C22 0.075(4) 0.077(4) 0.115(6) 0.009(4) 0.063(4) -0.002(4)
C23 0.059(4) 0.109(6) 0.157(8) 0.020(6) 0.035(5) -0.017(4)
C20 0.046(3) 0.053(3) 0.053(3) 0.000(3) 0.016(3) -0.012(3)
C19 0.059(4) 0.069(4) 0.066(4) 0.009(3) 0.027(3) -0.017(3)
C18 0.069(4) 0.051(3) 0.075(4) 0.015(3) 0.021(3) -0.005(3)
C17 0.067(4) 0.048(3) 0.075(4) 0.005(3) 0.016(3) 0.001(3)
C45 0.042(3) 0.060(4) 0.066(4) 0.001(3) 0.007(3) 0.015(3)
C46 0.044(3) 0.092(5) 0.096(5) -0.004(4) 0.018(3) 0.010(3)
C43 0.043(3) 0.049(3) 0.052(3) 0.005(3) 0.019(3) -0.004(2)
C44 0.035(3) 0.053(3) 0.054(3) 0.004(3) 0.019(2) -0.003(2)
C39 0.041(3) 0.065(4) 0.067(4) 0.000(3) 0.027(3) -0.002(3)
C38 0.055(4) 0.065(4) 0.081(5) -0.008(3) 0.038(3) 0.002(3)
C37 0.045(3) 0.080(4) 0.103(5) 0.001(4) 0.028(3) 0.015(3)
C34 0.036(3) 0.099(5) 0.119(6) -0.005(5) 0.032(4) 0.011(3)
C36 0.107(7) 0.161(9) 0.175(10) -0.019(8) 0.104(7) -0.012(6)
C33 0.039(3) 0.098(5) 0.118(6) 0.002(4) 0.039(4) -0.010(3)
C32 0.029(3) 0.079(4) 0.090(5) 0.000(4) 0.004(3) -0.007(3)
C30 0.042(3) 0.071(4) 0.071(4) 0.004(3) 0.006(3) -0.004(3)
C29 0.059(4) 0.090(5) 0.087(5) -0.008(4) -0.003(4) 0.005(4)
C28 0.089(6) 0.100(6) 0.066(5) -0.015(4) 0.002(4) 0.002(5)
C27 0.081(5) 0.096(5) 0.070(5) -0.015(4) 0.021(4) -0.001(4)
C26 0.054(4) 0.096(5) 0.058(4) -0.012(4) 0.015(3) -0.004(3)
C31 0.048(3) 0.065(4) 0.057(4) 0.000(3) 0.012(3) -0.001(3)
C35 0.042(4) 0.145(8) 0.190(10) -0.012(8) 0.021(5) 0.019(5)
C40 0.062(4) 0.084(5) 0.076(5) -0.017(4) 0.031(4) -0.002(3)
C41 0.065(4) 0.092(5) 0.060(4) -0.016(4) 0.022(3) -0.008(4)
C42 0.046(3) 0.071(4) 0.054(4) 0.001(3) 0.013(3) -0.005(3)
C2 0.185(13) 0.192(12) 0.138(10) -0.031(9) 0.080(10) -0.091(11)
C1 0.213(15) 0.216(15) 0.160(12) -0.026(11) 0.071(11) -0.128(13)
C3 0.054(3) 0.063(4) 0.068(4) 0.015(3) 0.027(3) 0.006(3)
C4 0.078(5) 0.063(4) 0.085(5) 0.028(4) 0.031(4) 0.019(3)
C5 0.118(7) 0.069(4) 0.102(6) 0.030(4) 0.068(5) 0.006(4)
C6 0.091(5) 0.063(4) 0.088(5) 0.017(4) 0.056(4) -0.002(4)
C13 0.102(6) 0.132(7) 0.172(9) 0.002(7) 0.104(7) -0.005(6)
C12 0.065(5) 0.109(6) 0.163(9) 0.020(6) 0.039(5) 0.035(5)
O12 0.181(9) 0.234(10) 0.201(10) -0.092(8) 0.046(8) -0.060(8)
O9 0.414(17) 0.117(7) 0.247(11) -0.035(7) 0.196(12) -0.025(9)
O10 0.48(2) 0.280(15) 0.227(12) -0.036(10) 0.193(15) -0.195(15)
O11 0.203(12) 0.250(14) 0.77(4) -0.158(18) 0.28(2) -0.114(10)
C25 0.171(11) 0.153(11) 0.120(9) 0.046(8) -0.023(8) -0.004(9)

loop_
_atom_type_symbol
_atom_type_description
_atom_type_scat_dispersion_real
_atom_type_scat_dispersion_imag
_atom_type_scat_source
C C 0.0033 0.0016 'International Tables Vol C Tables 4.2.6.8 and 6.1.1.4'
H H 0.0000 0.0000 'International Tables Vol C Tables 4.2.6.8 and 6.1.1.4'
N N 0.0061 0.0033 'International Tables Vol C Tables 4.2.6.8 and 6.1.1.4'
O O 0.0106 0.0060 'International Tables Vol C Tables 4.2.6.8 and 6.1.1.4'
Na Na 0.0362 0.0249 'International Tables Vol C Tables 4.2.6.8 and 6.1.1.4'
Ni Ni 0.3393 1.1124 'International Tables Vol C Tables 4.2.6.8 and 6.1.1.4'
Cl Cl 0.1484 0.1585 'International Tables Vol C Tables 4.2.6.8 and 6.1.1.4'
S S 0.1246 0.1234 'International Tables Vol C Tables 4.2.6.8 and 6.1.1.4'

loop_
_geom_angle_atom_site_label_1
_geom_angle_atom_site_label_2
_geom_angle_atom_site_label_3
_geom_angle
_geom_angle_site_symmetry_1
_geom_angle_site_symmetry_3
_geom_angle_publ_flag
O2 Ni1 O1 83.81(16) . . ?
O2 Ni1 N1 168.72(19) . . ?
O1 Ni1 N1 92.54(19) . . ?
O2 Ni1 N2 93.91(19) . . ?
O1 Ni1 N2 169.12(19) . . ?
N1 Ni1 N2 91.6(2) . . ?
O2 Ni1 Na1 41.57(12) . . ?
O1 Ni1 Na1 42.24(11) . . ?
N1 Ni1 Na1 133.84(15) . . ?
N2 Ni1 Na1 134.55(15) . . ?
O5 Ni2 O6 83.81(16) . . ?
O5 Ni2 N3 93.0(2) . . ?
O6 Ni2 N3 169.5(2) . . ?
O5 Ni2 N4 169.4(2) . . ?
O6 Ni2 N4 93.31(19) . . ?
N3 Ni2 N4 91.5(2) . . ?
O5 Ni2 Na1 42.25(12) . . ?
O6 Ni2 Na1 41.73(12) . . ?
N3 Ni2 Na1 135.03(18) . . ?
N4 Ni2 Na1 133.30(15) . . ?
O6 Na1 O2 143.69(15) . . ?
O6 Na1 O5 61.31(14) . . ?
O2 Na1 O5 135.34(16) . . ?
O6 Na1 O1 129.07(16) . . ?
O2 Na1 O1 61.17(13) . . ?
O5 Na1 O1 144.08(16) . . ?
O6 Na1 O7 123.55(16) . . ?
O2 Na1 O7 85.20(17) . . ?
O5 Na1 O7 62.75(15) . . ?
O1 Na1 O7 93.70(17) . . ?
O6 Na1 O4 92.40(15) . . ?
O2 Na1 O4 62.80(13) . . ?
O5 Na1 O4 86.19(15) . . ?
O1 Na1 O4 123.07(14) . . ?
O7 Na1 O4 91.0(2) . . ?
O6 Na1 O3 87.50(17) . . ?
O2 Na1 O3 120.80(15) . . ?
O5 Na1 O3 86.73(15) . . ?
O1 Na1 O3 62.24(13) . . ?
O7 Na1 O3 82.4(2) . . ?
O4 Na1 O3 171.97(17) . . ?
O6 Na1 O8 62.04(13) . . ?
O2 Na1 O8 85.49(14) . . ?
O5 Na1 O8 119.51(14) . . ?
O1 Na1 O8 89.72(14) . . ?
O7 Na1 O8 167.0(2) . . ?
O4 Na1 O8 76.66(15) . . ?
O3 Na1 O8 110.22(18) . . ?
O6 Na1 Ni2 30.70(8) . . ?
O2 Na1 Ni2 153.77(11) . . ?
O5 Na1 Ni2 30.72(10) . . ?
O1 Na1 Ni2 144.98(12) . . ?
O7 Na1 Ni2 92.93(13) . . ?
O4 Na1 Ni2 91.12(11) . . ?
O3 Na1 Ni2 84.69(11) . . ?
O8 Na1 Ni2 91.42(10) . . ?
O6 Na1 Ni1 146.58(11) . . ?
O2 Na1 Ni1 30.45(8) . . ?
O5 Na1 Ni1 152.03(13) . . ?
O1 Na1 Ni1 30.73(9) . . ?
O7 Na1 Ni1 89.34(12) . . ?
O4 Na1 Ni1 92.81(11) . . ?
O3 Na1 Ni1 91.68(11) . . ?
O8 Na1 Ni1 87.21(10) . . ?
Ni2 Na1 Ni1 175.42(7) . . ?
O11 Cl1 O9 109.6(8) . . ?
O11 Cl1 O12 111.1(10) . . ?
O9 Cl1 O12 113.6(8) . . ?
O11 Cl1 O10 111.4(13) . . ?
O9 Cl1 O10 109.0(8) . . ?
O12 Cl1 O10 101.8(8) . . ?
C8 O1 Ni1 123.6(3) . . ?
C8 O1 Na1 125.4(3) . . ?
Ni1 O1 Na1 107.03(16) . . ?
C15 N2 C14 118.5(5) . . ?
C15 N2 Ni1 125.5(4) . . ?
C14 N2 Ni1 115.6(4) . . ?
C21 O2 Ni1 127.1(3) . . ?
C21 O2 Na1 124.7(3) . . ?
Ni1 O2 Na1 107.99(17) . . ?
C20 O4 C22 119.6(5) . . ?
C20 O4 Na1 120.6(3) . . ?
C22 O4 Na1 119.7(4) . . ?
C43 O8 C45 118.5(4) . . ?
C43 O8 Na1 119.8(3) . . ?
C45 O8 Na1 121.7(3) . . ?
C31 O5 Ni2 125.9(4) . . ?
C31 O5 Na1 123.7(3) . . ?
Ni2 O5 Na1 107.02(18) . . ?
C44 O6 Ni2 124.7(3) . . ?
C44 O6 Na1 126.4(3) . . ?
Ni2 O6 Na1 107.57(18) . . ?
C9 N1 C10 118.5(5) . . ?
C9 N1 Ni1 125.3(4) . . ?
C10 N1 Ni1 115.9(4) . . ?
C38 N4 C37 118.5(5) . . ?
C38 N4 Ni2 126.0(4) . . ?
C37 N4 Ni2 115.3(4) . . ?
C32 N3 C33 118.0(5) . . ?
C32 N3 Ni2 126.1(4) . . ?
C33 N3 Ni2 115.5(4) . . ?
C26 O7 C24 118.1(6) . . ?
C26 O7 C25 115.5(6) . . ?
C24 O7 C25 41.6(5) . . ?
C26 O7 Na1 120.7(4) . . ?
C24 O7 Na1 115.7(5) . . ?
C25 O7 Na1 120.7(4) . . ?
C3 O3 C2 115.7(5) . . ?
C3 O3 Na1 120.1(3) . . ?
C2 O3 Na1 120.1(5) . . ?
O1 C8 C7 124.5(5) . . ?
O1 C8 C3 118.2(5) . . ?
C7 C8 C3 117.2(5) . . ?
C8 C7 C6 121.2(6) . . ?
C8 C7 C9 120.0(5) . . ?
C6 C7 C9 118.6(5) . . ?
N1 C9 C7 125.1(5) . . ?
N1 C9 H9 117.4 . . ?
C7 C9 H9 117.4 . . ?
N1 C10 C11 112.9(5) . . ?
N1 C10 H10A 109.0 . . ?
C11 C10 H10A 109.0 . . ?
N1 C10 H10B 109.0 . . ?
C11 C10 H10B 109.0 . . ?
H10A C10 H10B 107.8 . . ?
C14 C11 C10 110.3(5) . . ?
C14 C11 C12 111.9(6) . . ?
C10 C11 C12 107.2(6) . . ?
C14 C11 C13 106.1(7) . . ?
C10 C11 C13 109.9(6) . . ?
C12 C11 C13 111.5(6) . . ?
N2 C14 C11 115.0(5) . . ?
N2 C14 H14A 108.5 . . ?
C11 C14 H14A 108.5 . . ?
N2 C14 H14B 108.5 . . ?
C11 C14 H14B 108.5 . . ?
H14A C14 H14B 107.5 . . ?
N2 C15 C16 126.1(5) . . ?
N2 C15 H15 117.0 . . ?
C16 C15 H15 117.0 . . ?
C21 C16 C17 120.3(5) . . ?
C21 C16 C15 120.7(5) . . ?
C17 C16 C15 118.8(5) . . ?
O2 C21 C16 124.3(5) . . ?
O2 C21 C20 117.6(5) . . ?
C16 C21 C20 118.1(5) . . ?
O4 C22 C23 113.3(6) . . ?
O4 C22 H22A 108.9 . . ?
C23 C22 H22A 108.9 . . ?
O4 C22 H22B 108.9 . . ?
C23 C22 H22B 108.9 . . ?
H22A C22 H22B 107.7 . . ?
C22 C23 H23A 109.5 . . ?
C22 C23 H23B 109.5 . . ?
H23A C23 H23B 109.5 . . ?
C22 C23 H23C 109.5 . . ?
H23A C23 H23C 109.5 . . ?
H23B C23 H23C 109.5 . . ?
O4 C20 C19 126.4(5) . . ?
O4 C20 C21 114.0(5) . . ?
C19 C20 C21 119.6(5) . . ?
C18 C19 C20 120.9(6) . . ?
C18 C19 H19 119.5 . . ?
C20 C19 H19 119.5 . . ?
C17 C18 C19 120.5(6) . . ?
C17 C18 H18 119.7 . . ?
C19 C18 H18 119.7 . . ?
C18 C17 C16 120.5(6) . . ?
C18 C17 H17 119.8 . . ?
C16 C17 H17 119.8 . . ?
O8 C45 C46 112.0(5) . . ?
O8 C45 H45A 109.2 . . ?
C46 C45 H45A 109.2 . . ?
O8 C45 H45B 109.2 . . ?
C46 C45 H45B 109.2 . . ?
H45A C45 H45B 107.9 . . ?
C45 C46 H46A 109.5 . . ?
C45 C46 H46B 109.5 . . ?
H46A C46 H46B 109.5 . . ?
C45 C46 H46C 109.5 . . ?
H46A C46 H46C 109.5 . . ?
H46B C46 H46C 109.5 . . ?
C42 C43 O8 126.3(5) . . ?
C42 C43 C44 120.5(5) . . ?
O8 C43 C44 113.2(5) . . ?
O6 C44 C39 123.8(5) . . ?
O6 C44 C43 118.3(5) . . ?
C39 C44 C43 117.9(5) . . ?
C44 C39 C40 120.2(5) . . ?
C44 C39 C38 121.3(5) . . ?
C40 C39 C38 118.5(5) . . ?
N4 C38 C39 124.5(5) . . ?
N4 C38 H38 117.7 . . ?
C39 C38 H38 117.7 . . ?
N4 C37 C34 112.6(6) . . ?
N4 C37 H37A 109.1 . . ?
C34 C37 H37A 109.1 . . ?
N4 C37 H37B 109.1 . . ?
C34 C37 H37B 109.1 . . ?
H37A C37 H37B 107.8 . . ?
C33 C34 C35 110.6(7) . . ?
C33 C34 C37 110.0(5) . . ?
C35 C34 C37 106.7(7) . . ?
C33 C34 C36 109.1(7) . . ?
C35 C34 C36 110.3(7) . . ?
C37 C34 C36 110.2(7) . . ?
C34 C36 H36A 109.5 . . ?
C34 C36 H36B 109.5 . . ?
H36A C36 H36B 109.5 . . ?
C34 C36 H36C 109.5 . . ?
H36A C36 H36C 109.5 . . ?
H36B C36 H36C 109.5 . . ?
N3 C33 C34 112.8(6) . . ?
N3 C33 H33A 109.0 . . ?
C34 C33 H33A 109.0 . . ?
N3 C33 H33B 109.0 . . ?
C34 C33 H33B 109.0 . . ?
H33A C33 H33B 107.8 . . ?
N3 C32 C30 124.8(5) . . ?
N3 C32 H32 117.6 . . ?
C30 C32 H32 117.6 . . ?
C31 C30 C29 119.5(7) . . ?
C31 C30 C32 120.4(6) . . ?
C29 C30 C32 119.8(6) . . ?
C28 C29 C30 121.0(7) . . ?
C28 C29 H29 119.5 . . ?
C30 C29 H29 119.5 . . ?
C29 C28 C27 119.4(7) . . ?
C29 C28 H28 120.3 . . ?
C27 C28 H28 120.3 . . ?
C26 C27 C28 120.9(7) . . ?
C26 C27 H27 119.5 . . ?
C28 C27 H27 119.5 . . ?
C27 C26 O7 125.2(6) . . ?
C27 C26 C31 121.0(6) . . ?
O7 C26 C31 113.8(5) . . ?
O5 C31 C30 123.7(6) . . ?
O5 C31 C26 118.1(5) . . ?
C30 C31 C26 118.2(6) . . ?
C34 C35 H35A 109.5 . . ?
C34 C35 H35B 109.5 . . ?
H35A C35 H35B 109.5 . . ?
C34 C35 H35C 109.5 . . ?
H35A C35 H35C 109.5 . . ?
H35B C35 H35C 109.5 . . ?
C41 C40 C39 119.2(6) . . ?
C41 C40 H40 120.4 . . ?
C39 C40 H40 120.4 . . ?
C40 C41 C42 121.4(6) . . ?
C40 C41 H41 119.3 . . ?
C42 C41 H41 119.3 . . ?
C43 C42 C41 120.9(6) . . ?
C43 C42 H42 119.6 . . ?
C41 C42 H42 119.6 . . ?
C1 C2 O3 83.4(11) . . ?
C1 C2 H2A 114.7 . . ?
O3 C2 H2A 114.7 . . ?
C1 C2 H2B 114.7 . . ?
O3 C2 H2B 114.7 . . ?
H2A C2 H2B 111.8 . . ?
C2 C1 H1A 109.5 . . ?
C2 C1 H1B 109.5 . . ?
H1A C1 H1B 109.5 . . ?
C2 C1 H1C 109.5 . . ?
H1A C1 H1C 109.5 . . ?
H1B C1 H1C 109.5 . . ?
O3 C3 C4 126.1(5) . . ?
O3 C3 C8 113.9(5) . . ?
C4 C3 C8 120.1(5) . . ?
C5 C4 C3 121.6(6) . . ?
C5 C4 H4 119.2 . . ?
C3 C4 H4 119.2 . . ?
C6 C5 C4 119.8(6) . . ?
C6 C5 H5 120.1 . . ?
C4 C5 H5 120.1 . . ?
C5 C6 C7 120.0(6) . . ?
C5 C6 H6 120.0 . . ?
C7 C6 H6 120.0 . . ?
C11 C13 H13A 109.5 . . ?
C11 C13 H13B 109.5 . . ?
H13A C13 H13B 109.5 . . ?
C11 C13 H13C 109.5 . . ?
H13A C13 H13C 109.5 . . ?
H13B C13 H13C 109.5 . . ?
C11 C12 H12A 109.5 . . ?
C11 C12 H12B 109.5 . . ?
H12A C12 H12B 109.5 . . ?
C11 C12 H12C 109.5 . . ?
H12A C12 H12C 109.5 . . ?
H12B C12 H12C 109.5 . . ?
C24 C25 O7 68.8(9) . . ?
C24 C25 H25A 116.8 . . ?
O7 C25 H25A 116.8 . . ?
C24 C25 H25B 116.8 . . ?
O7 C25 H25B 116.8 . . ?
H25A C25 H25B 113.8 . . ?
C25 C24 O7 69.6(10) . . ?
C25 C24 H24A 109.5 . . ?
O7 C24 H24A 179.1 . . ?
C25 C24 H24B 109.5 . . ?
O7 C24 H24B 71.0 . . ?
H24A C24 H24B 109.5 . . ?
C25 C24 H24C 109.5 . . ?
O7 C24 H24C 71.0 . . ?
H24A C24 H24C 109.5 . . ?
H24B C24 H24C 109.5 . . ?

loop_
_geom_bond_atom_site_label_1
_geom_bond_atom_site_label_2
_geom_bond_distance
_geom_bond_site_symmetry_2
_geom_bond_publ_flag
Ni1 O2 1.851(3) . ?
Ni1 O1 1.856(4) . ?
Ni1 N1 1.868(4) . ?
Ni1 N2 1.885(5) . ?
Ni1 Na1 3.474(3) . ?
Ni2 O5 1.851(4) . ?
Ni2 O6 1.855(4) . ?
Ni2 N3 1.863(5) . ?
Ni2 N4 1.875(5) . ?
Ni2 Na1 3.463(3) . ?
Na1 O6 2.418(4) . ?
Na1 O2 2.423(4) . ?
Na1 O5 2.435(4) . ?
Na1 O1 2.442(4) . ?
Na1 O7 2.533(6) . ?
Na1 O4 2.541(5) . ?
Na1 O3 2.591(5) . ?
Na1 O8 2.612(5) . ?
Cl1 O11 1.353(12) . ?
Cl1 O9 1.355(9) . ?
Cl1 O12 1.379(9) . ?
Cl1 O10 1.414(12) . ?
O1 C8 1.319(6) . ?
N2 C15 1.288(7) . ?
N2 C14 1.495(7) . ?
O2 C21 1.320(6) . ?
O4 C20 1.359(7) . ?
O4 C22 1.447(7) . ?
O8 C43 1.378(6) . ?
O8 C45 1.452(6) . ?
O5 C31 1.322(7) . ?
O6 C44 1.324(6) . ?
N1 C9 1.294(7) . ?
N1 C10 1.479(7) . ?
N4 C38 1.287(8) . ?
N4 C37 1.479(7) . ?
N3 C32 1.292(8) . ?
N3 C33 1.489(8) . ?
O7 C26 1.364(8) . ?
O7 C24 1.853(15) . ?
O7 C25 1.864(15) . ?
O3 C3 1.373(7) . ?
O3 C2 1.724(15) . ?
C8 C7 1.397(7) . ?
C8 C3 1.425(8) . ?
C7 C6 1.411(8) . ?
C7 C9 1.425(8) . ?
C9 H9 0.9500 . ?
C10 C11 1.529(9) . ?
C10 H10A 0.9900 . ?
C10 H10B 0.9900 . ?
C11 C14 1.510(10) . ?
C11 C12 1.548(10) . ?
C11 C13 1.564(10) . ?
C14 H14A 0.9900 . ?
C14 H14B 0.9900 . ?
C15 C16 1.439(8) . ?
C15 H15 0.9500 . ?
C16 C21 1.399(7) . ?
C16 C17 1.417(8) . ?
C21 C20 1.423(7) . ?
C22 C23 1.486(10) . ?
C22 H22A 0.9900 . ?
C22 H22B 0.9900 . ?
C23 H23A 0.9800 . ?
C23 H23B 0.9800 . ?
C23 H23C 0.9800 . ?
C20 C19 1.391(8) . ?
C19 C18 1.385(9) . ?
C19 H19 0.9500 . ?
C18 C17 1.347(9) . ?
C18 H18 0.9500 . ?
C17 H17 0.9500 . ?
C45 C46 1.510(9) . ?
C45 H45A 0.9900 . ?
C45 H45B 0.9900 . ?
C46 H46A 0.9800 . ?
C46 H46B 0.9800 . ?
C46 H46C 0.9800 . ?
C43 C42 1.367(8) . ?
C43 C44 1.426(7) . ?
C44 C39 1.399(7) . ?
C39 C40 1.426(9) . ?
C39 C38 1.436(8) . ?
C38 H38 0.9500 . ?
C37 C34 1.536(9) . ?
C37 H37A 0.9900 . ?
C37 H37B 0.9900 . ?
C34 C33 1.527(10) . ?
C34 C35 1.533(11) . ?
C34 C36 1.546(11) . ?
C36 H36A 0.9800 . ?
C36 H36B 0.9800 . ?
C36 H36C 0.9800 . ?
C33 H33A 0.9900 . ?
C33 H33B 0.9900 . ?
C32 C30 1.440(9) . ?
C32 H32 0.9500 . ?
C30 C31 1.400(8) . ?
C30 C29 1.429(10) . ?
C29 C28 1.351(11) . ?
C29 H29 0.9500 . ?
C28 C27 1.409(10) . ?
C28 H28 0.9500 . ?
C27 C26 1.363(9) . ?
C27 H27 0.9500 . ?
C26 C31 1.413(9) . ?
C35 H35A 0.9800 . ?
C35 H35B 0.9800 . ?
C35 H35C 0.9800 . ?
C40 C41 1.365(9) . ?
C40 H40 0.9500 . ?
C41 C42 1.371(8) . ?
C41 H41 0.9500 . ?
C42 H42 0.9500 . ?
C2 C1 1.335(12) . ?
C2 H2A 0.9900 . ?
C2 H2B 0.9900 . ?
C1 H1A 0.9800 . ?
C1 H1B 0.9800 . ?
C1 H1C 0.9800 . ?
C3 C4 1.380(8) . ?
C4 C5 1.379(10) . ?
C4 H4 0.9500 . ?
C5 C6 1.365(10) . ?
C5 H5 0.9500 . ?
C6 H6 0.9500 . ?
C13 H13A 0.9800 . ?
C13 H13B 0.9800 . ?
C13 H13C 0.9800 . ?
C12 H12A 0.9800 . ?
C12 H12B 0.9800 . ?
C12 H12C 0.9800 . ?
C25 C24 1.319(15) . ?
C25 H25A 0.9900 . ?
C25 H25B 0.9900 . ?
C24 H24A 0.9800 . ?
C24 H24B 0.9800 . ?
C24 H24C 0.9800 . ?

loop_
_geom_torsion_atom_site_label_1
_geom_torsion_atom_site_label_2
_geom_torsion_atom_site_label_3
_geom_torsion_atom_site_label_4
_geom_torsion
_geom_torsion_site_symmetry_1
_geom_torsion_site_symmetry_2
_geom_torsion_site_symmetry_3
_geom_torsion_site_symmetry_4
_geom_torsion_publ_flag
O2 Ni1 O1 C8 -158.6(4) . . . . ?
N1 Ni1 O1 C8 32.1(4) . . . . ?
N2 Ni1 O1 C8 -80.2(10) . . . . ?
Na1 Ni1 O1 C8 -158.6(5) . . . . ?
O2 Ni1 O1 Na1 -0.01(18) . . . . ?
N1 Ni1 O1 Na1 -169.3(2) . . . . ?
N2 Ni1 O1 Na1 78.4(9) . . . . ?
O2 Ni1 N2 C15 -9.8(5) . . . . ?
O1 Ni1 N2 C15 -87.3(10) . . . . ?
N1 Ni1 N2 C15 160.3(5) . . . . ?
Na1 Ni1 N2 C15 -19.8(6) . . . . ?
O2 Ni1 N2 C14 162.6(4) . . . . ?
O1 Ni1 N2 C14 85.2(10) . . . . ?
N1 Ni1 N2 C14 -27.2(4) . . . . ?
Na1 Ni1 N2 C14 152.7(4) . . . . ?
O1 Ni1 O2 C21 -174.4(4) . . . . ?
N1 Ni1 O2 C21 -102.9(10) . . . . ?
N2 Ni1 O2 C21 16.3(4) . . . . ?
Na1 Ni1 O2 C21 -174.4(5) . . . . ?
O1 Ni1 O2 Na1 0.01(18) . . . . ?
N1 Ni1 O2 Na1 71.6(10) . . . . ?
N2 Ni1 O2 Na1 -169.30(19) . . . . ?
O6 Ni2 O5 C31 -164.3(5) . . . . ?
N3 Ni2 O5 C31 25.8(5) . . . . ?
N4 Ni2 O5 C31 -89.6(11) . . . . ?
Na1 Ni2 O5 C31 -159.9(6) . . . . ?
O6 Ni2 O5 Na1 -4.39(18) . . . . ?
N3 Ni2 O5 Na1 -174.3(2) . . . . ?
N4 Ni2 O5 Na1 70.4(11) . . . . ?
O5 Ni2 O6 C44 -162.8(4) . . . . ?
N3 Ni2 O6 C44 -89.8(12) . . . . ?
N4 Ni2 O6 C44 27.4(4) . . . . ?
Na1 Ni2 O6 C44 -167.3(5) . . . . ?
O5 Ni2 O6 Na1 4.43(19) . . . . ?
N3 Ni2 O6 Na1 77.5(11) . . . . ?
N4 Ni2 O6 Na1 -165.3(2) . . . . ?
O2 Ni1 N1 C9 -92.3(10) . . . . ?
O1 Ni1 N1 C9 -21.5(5) . . . . ?
N2 Ni1 N1 C9 148.4(5) . . . . ?
Na1 Ni1 N1 C9 -31.5(6) . . . . ?
O2 Ni1 N1 C10 82.0(10) . . . . ?
O1 Ni1 N1 C10 152.8(4) . . . . ?
N2 Ni1 N1 C10 -37.3(4) . . . . ?
Na1 Ni1 N1 C10 142.8(4) . . . . ?
O5 Ni2 N4 C38 -90.6(12) . . . . ?
O6 Ni2 N4 C38 -16.7(5) . . . . ?
N3 Ni2 N4 C38 153.9(5) . . . . ?
Na1 Ni2 N4 C38 -30.2(6) . . . . ?
O5 Ni2 N4 C37 83.9(11) . . . . ?
O6 Ni2 N4 C37 157.8(4) . . . . ?
N3 Ni2 N4 C37 -31.5(4) . . . . ?
Na1 Ni2 N4 C37 144.4(4) . . . . ?
O5 Ni2 N3 C32 -17.3(6) . . . . ?
O6 Ni2 N3 C32 -89.5(12) . . . . ?
N4 Ni2 N3 C32 153.1(6) . . . . ?
Na1 Ni2 N3 C32 -22.7(7) . . . . ?
O5 Ni2 N3 C33 154.3(5) . . . . ?
O6 Ni2 N3 C33 82.0(12) . . . . ?
N4 Ni2 N3 C33 -35.3(5) . . . . ?
Na1 Ni2 N3 C33 148.9(4) . . . . ?
Ni1 O1 C8 C7 -24.7(7) . . . . ?
Na1 O1 C8 C7 -179.4(4) . . . . ?
Ni1 O1 C8 C3 158.4(4) . . . . ?
Na1 O1 C8 C3 3.8(7) . . . . ?
O1 C8 C7 C6 -177.8(5) . . . . ?
C3 C8 C7 C6 -1.0(8) . . . . ?
O1 C8 C7 C9 -3.2(9) . . . . ?
C3 C8 C7 C9 173.6(5) . . . . ?
C10 N1 C9 C7 -171.7(6) . . . . ?
Ni1 N1 C9 C7 2.4(9) . . . . ?
C8 C7 C9 N1 15.2(9) . . . . ?
C6 C7 C9 N1 -170.1(6) . . . . ?
C9 N1 C10 C11 -112.0(6) . . . . ?
Ni1 N1 C10 C11 73.3(6) . . . . ?
N1 C10 C11 C14 -32.0(8) . . . . ?
N1 C10 C11 C12 -154.1(6) . . . . ?
N1 C10 C11 C13 84.6(7) . . . . ?
C15 N2 C14 C11 -117.6(6) . . . . ?
Ni1 N2 C14 C11 69.4(6) . . . . ?
C10 C11 C14 N2 -37.0(8) . . . . ?
C12 C11 C14 N2 82.2(7) . . . . ?
C13 C11 C14 N2 -156.0(6) . . . . ?
C14 N2 C15 C16 -173.3(6) . . . . ?
Ni1 N2 C15 C16 -1.0(9) . . . . ?
N2 C15 C16 C21 10.4(9) . . . . ?
N2 C15 C16 C17 -174.3(6) . . . . ?
Ni1 O2 C21 C16 -11.9(7) . . . . ?
Na1 O2 C21 C16 174.6(4) . . . . ?
Ni1 O2 C21 C20 168.7(4) . . . . ?
Na1 O2 C21 C20 -4.9(6) . . . . ?
C17 C16 C21 O2 -178.8(5) . . . . ?
C15 C16 C21 O2 -3.6(8) . . . . ?
C17 C16 C21 C20 0.6(8) . . . . ?
C15 C16 C21 C20 175.8(5) . . . . ?
C20 O4 C22 C23 -80.9(8) . . . . ?
Na1 O4 C22 C23 95.0(6) . . . . ?
C22 O4 C20 C19 -0.1(9) . . . . ?
Na1 O4 C20 C19 -176.0(4) . . . . ?
C22 O4 C20 C21 -179.4(5) . . . . ?
Na1 O4 C20 C21 4.7(6) . . . . ?
O2 C21 C20 O4 -0.2(7) . . . . ?
C16 C21 C20 O4 -179.6(5) . . . . ?
O2 C21 C20 C19 -179.5(5) . . . . ?
C16 C21 C20 C19 1.0(8) . . . . ?
O4 C20 C19 C18 179.3(6) . . . . ?
C21 C20 C19 C18 -1.4(9) . . . . ?
C20 C19 C18 C17 0.2(10) . . . . ?
C19 C18 C17 C16 1.4(10) . . . . ?
C21 C16 C17 C18 -1.8(9) . . . . ?
C15 C16 C17 C18 -177.1(6) . . . . ?
C43 O8 C45 C46 -83.5(6) . . . . ?
Na1 O8 C45 C46 95.7(5) . . . . ?
C45 O8 C43 C42 2.6(8) . . . . ?
Na1 O8 C43 C42 -176.6(4) . . . . ?
C45 O8 C43 C44 -176.6(5) . . . . ?
Na1 O8 C43 C44 4.2(6) . . . . ?
Ni2 O6 C44 C39 -22.3(7) . . . . ?
Na1 O6 C44 C39 172.8(4) . . . . ?
Ni2 O6 C44 C43 159.4(4) . . . . ?
Na1 O6 C44 C43 -5.4(7) . . . . ?
C42 C43 C44 O6 -178.9(5) . . . . ?
O8 C43 C44 O6 0.3(7) . . . . ?
C42 C43 C44 C39 2.7(8) . . . . ?
O8 C43 C44 C39 -178.0(5) . . . . ?
O6 C44 C39 C40 -179.2(5) . . . . ?
C43 C44 C39 C40 -1.0(8) . . . . ?
O6 C44 C39 C38 -1.8(8) . . . . ?
C43 C44 C39 C38 176.5(5) . . . . ?
C37 N4 C38 C39 -174.2(6) . . . . ?
Ni2 N4 C38 C39 0.1(9) . . . . ?
C44 C39 C38 N4 13.5(9) . . . . ?
C40 C39 C38 N4 -169.0(6) . . . . ?
C38 N4 C37 C34 -111.7(7) . . . . ?
Ni2 N4 C37 C34 73.3(7) . . . . ?
N4 C37 C34 C33 -37.7(9) . . . . ?
N4 C37 C34 C35 -157.7(7) . . . . ?
N4 C37 C34 C36 82.6(8) . . . . ?
C32 N3 C33 C34 -114.5(7) . . . . ?
Ni2 N3 C33 C34 73.2(7) . . . . ?
C35 C34 C33 N3 85.0(8) . . . . ?
C37 C34 C33 N3 -32.6(9) . . . . ?
C36 C34 C33 N3 -153.6(6) . . . . ?
C33 N3 C32 C30 -170.8(6) . . . . ?
Ni2 N3 C32 C30 0.6(10) . . . . ?
N3 C32 C30 C31 15.6(10) . . . . ?
N3 C32 C30 C29 -171.0(7) . . . . ?
C31 C30 C29 C28 -0.7(11) . . . . ?
C32 C30 C29 C28 -174.1(7) . . . . ?
C30 C29 C28 C27 2.0(13) . . . . ?
C29 C28 C27 C26 -0.9(13) . . . . ?
C28 C27 C26 O7 179.3(8) . . . . ?
C28 C27 C26 C31 -1.6(12) . . . . ?
C24 O7 C26 C27 18.7(12) . . . . ?
C25 O7 C26 C27 -28.0(11) . . . . ?
Na1 O7 C26 C27 171.7(6) . . . . ?
C24 O7 C26 C31 -160.5(7) . . . . ?
C25 O7 C26 C31 152.7(7) . . . . ?
Na1 O7 C26 C31 -7.5(9) . . . . ?
Ni2 O5 C31 C30 -17.7(9) . . . . ?
Na1 O5 C31 C30 -174.4(5) . . . . ?
Ni2 O5 C31 C26 164.0(5) . . . . ?
Na1 O5 C31 C26 7.3(8) . . . . ?
C29 C30 C31 O5 180.0(6) . . . . ?
C32 C30 C31 O5 -6.6(10) . . . . ?
C29 C30 C31 C26 -1.7(10) . . . . ?
C32 C30 C31 C26 171.7(6) . . . . ?
C27 C26 C31 O5 -178.7(6) . . . . ?
O7 C26 C31 O5 0.5(9) . . . . ?
C27 C26 C31 C30 2.8(10) . . . . ?
O7 C26 C31 C30 -177.9(6) . . . . ?
C44 C39 C40 C41 -1.0(10) . . . . ?
C38 C39 C40 C41 -178.5(6) . . . . ?
C39 C40 C41 C42 1.3(11) . . . . ?
O8 C43 C42 C41 178.3(6) . . . . ?
C44 C43 C42 C41 -2.5(9) . . . . ?
C40 C41 C42 C43 0.5(10) . . . . ?
C3 O3 C2 C1 96.9(9) . . . . ?
Na1 O3 C2 C1 -105.7(8) . . . . ?
C2 O3 C3 C4 -26.5(10) . . . . ?
Na1 O3 C3 C4 176.1(5) . . . . ?
C2 O3 C3 C8 154.4(6) . . . . ?
Na1 O3 C3 C8 -3.0(7) . . . . ?
O1 C8 C3 O3 -0.2(8) . . . . ?
C7 C8 C3 O3 -177.3(5) . . . . ?
O1 C8 C3 C4 -179.4(6) . . . . ?
C7 C8 C3 C4 3.5(9) . . . . ?
O3 C3 C4 C5 177.4(7) . . . . ?
C8 C3 C4 C5 -3.5(11) . . . . ?
C3 C4 C5 C6 0.8(12) . . . . ?
C4 C5 C6 C7 1.9(12) . . . . ?
C8 C7 C6 C5 -1.7(10) . . . . ?
C9 C7 C6 C5 -176.4(7) . . . . ?
C26 O7 C25 C24 104.5(10) . . . . ?
Na1 O7 C25 C24 -95.2(9) . . . . ?
C26 O7 C24 C25 -97.6(10) . . . . ?
Na1 O7 C24 C25 108.1(8) . . . . ?
